data_4320770
loop_
_publ_author_name
'Youngjin Kang'
'Shim Sung Lee'
'Ki-Min Park'
'Seung Hee Lee'
'Sang Ook Kang'
'Jaejung Ko'

_publ_section_title
;
 Self-Assembly of One-Dimensional Coordination Polymers from AgX (X =
 CF3SO3-, ClO4-, and NO3-) and 2-Aminomethylpyridinedipropionitrile
 (2-AMPDPN)
;
_journal_name_full 'Inorganic Chemistry'
_journal_page_first 7027
_journal_page_last 7031
_journal_paper_doi 10.1021/ic0105765
_journal_volume 40
_journal_year 2001
_chemical_formula_sum 'C12 H14 Ag N5 O3'
_chemical_formula_weight 384.15
_chemical_name_systematic
;
  ?
;
_space_group_IT_number 19
_symmetry_cell_setting orthorhombic
_symmetry_space_group_name_Hall 'P 2ac 2ab'
_symmetry_space_group_name_H-M 'P 21 21 21'
_atom_sites_solution_hydrogens geom
_atom_sites_solution_primary direct
_atom_sites_solution_secondary difmap
_audit_creation_method SHELXL-97
_cell_angle_alpha 90.00
_cell_angle_beta 90.00
_cell_angle_gamma 90.00
_cell_formula_units_Z 4
_cell_length_a 8.5485(14)
_cell_length_b 12.781(2)
_cell_length_c 13.333(2)
_cell_measurement_reflns_used 9354
_cell_measurement_temperature 298(2)
_cell_measurement_theta_max 28.33
_cell_measurement_theta_min 2.21
_cell_volume 1456.7(4)
_computing_cell_refinement 'Bruker SMART'
_computing_data_collection 'Bruker SMART'
_computing_data_reduction 'Bruker SHELXTL'
_computing_molecular_graphics 'Bruker SHELXTL'
_computing_publication_material 'Bruker SHELXTL'
_computing_structure_refinement 'SHELXL-97 (Sheldrick, 1997)'
_computing_structure_solution 'SHELXS-97 (Sheldrick, 1990)'
_diffrn_ambient_temperature 298(2)
_diffrn_measured_fraction_theta_full 0.981
_diffrn_measured_fraction_theta_max 0.981
_diffrn_measurement_device_type 'CCD area detector'
_diffrn_measurement_method 'phi and omega scans'
_diffrn_radiation_monochromator graphite
_diffrn_radiation_source 'fine-focus sealed tube'
_diffrn_radiation_type MoK\a
_diffrn_radiation_wavelength 0.71073
_diffrn_reflns_av_R_equivalents 0.0770
_diffrn_reflns_av_sigmaI/netI 0.0548
_diffrn_reflns_limit_h_max 10
_diffrn_reflns_limit_h_min -10
_diffrn_reflns_limit_k_max 7
_diffrn_reflns_limit_k_min -17
_diffrn_reflns_limit_l_max 17
_diffrn_reflns_limit_l_min -17
_diffrn_reflns_number 9354
_diffrn_reflns_theta_full 28.33
_diffrn_reflns_theta_max 28.33
_diffrn_reflns_theta_min 2.21
_exptl_absorpt_coefficient_mu 1.401
_exptl_absorpt_correction_type none
_exptl_crystal_colour colorless
_exptl_crystal_density_diffrn 1.752
_exptl_crystal_density_method 'not measured'
_exptl_crystal_description block
_exptl_crystal_F_000 768
_exptl_crystal_size_max 0.20
_exptl_crystal_size_mid 0.30
_exptl_crystal_size_min 0.40
_refine_diff_density_max 1.064
_refine_diff_density_min -0.876
_refine_diff_density_rms 0.170
_refine_ls_abs_structure_details 'Flack H D (1983), Acta Cryst. A39, 876-881'
_refine_ls_abs_structure_Flack 0.08(10)
_refine_ls_extinction_method none
_refine_ls_goodness_of_fit_ref 1.260
_refine_ls_hydrogen_treatment mixed
_refine_ls_matrix_type full
_refine_ls_number_parameters 190
_refine_ls_number_reflns 3504
_refine_ls_number_restraints 0
_refine_ls_restrained_S_all 1.260
_refine_ls_R_factor_all 0.0655
_refine_ls_R_factor_gt 0.0548
_refine_ls_shift/su_max 0.000
_refine_ls_shift/su_mean 0.000
_refine_ls_structure_factor_coef Fsqd
_refine_ls_weighting_details 'calc w=1/[\s^2^(Fo^2^)+(0.1129P)^2^+2.7246P] where P=(Fo^2^+2Fc^2^)/3'
_refine_ls_weighting_scheme calc
_refine_ls_wR_factor_gt 0.2128
_refine_ls_wR_factor_ref 0.2194
_reflns_number_gt 2985
_reflns_number_total 3504
_reflns_threshold_expression >2sigma(I)
_cod_data_source_file ic0105765_3.cif
_cod_data_source_block test
_cod_depositor_comments
;
The following automatic conversions were performed:

'_symmetry_cell_setting' value 'Orthorhombic' changed to
'orthorhombic' according to the built-in table from CIF Core
dictionary named 'cif_core.dic' version 2.4.1 from 2010-06-29.

Automatic conversion script
Id: cif_fix_values 1646 2011-03-28 12:23:43Z adriana 
;
_cod_database_code 4320770

loop_
_symmetry_equiv_pos_as_xyz
'x, y, z'
'-x+1/2, -y, z+1/2'
'-x, y+1/2, -z+1/2'
'x+1/2, -y+1/2, -z'

loop_
_atom_site_label
_atom_site_type_symbol
_atom_site_fract_x
_atom_site_fract_y
_atom_site_fract_z
_atom_site_U_iso_or_equiv
_atom_site_adp_type
_atom_site_occupancy
_atom_site_symmetry_multiplicity
_atom_site_calc_flag
_atom_site_refinement_flags
_atom_site_disorder_assembly
_atom_site_disorder_group
Ag1 Ag -0.53559(9) -0.01980(6) 0.62384(6) 0.0515(3) Uani 1 1 d . . .
O1 O 0.5255(17) 0.0887(11) 0.0953(17) 0.148(8) Uani 1 1 d . . .
O2 O 0.3459(13) -0.0106(8) 0.1419(7) 0.078(2) Uani 1 1 d . . .
O3 O 0.310(2) 0.1496(11) 0.1502(8) 0.104(5) Uani 1 1 d . . .
N1 N -0.5750(11) 0.1352(6) 0.5422(6) 0.0480(18) Uani 1 1 d . . .
N2 N -0.5674(7) -0.0551(6) 0.4261(5) 0.0370(14) Uani 1 1 d . . .
N3 N -0.0398(13) -0.0770(9) 0.2974(9) 0.071(3) Uani 1 1 d . . .
N4 N -0.8824(17) -0.3489(8) 0.3310(8) 0.067(3) Uani 1 1 d . . .
N5 N 0.3928(10) 0.0773(7) 0.1305(8) 0.0513(18) Uani 1 1 d . . .
C1 C -0.5403(15) 0.2285(8) 0.5843(8) 0.056(2) Uani 1 1 d . . .
H1 H -0.4973 0.2296 0.6508 0.067 Uiso 1 1 calc R . .
C2 C -0.5644(14) 0.3225(8) 0.5352(11) 0.064(3) Uani 1 1 d . . .
H2 H -0.5426 0.3878 0.5681 0.076 Uiso 1 1 calc R . .
C3 C -0.6201(16) 0.3206(9) 0.4385(11) 0.065(3) Uani 1 1 d . . .
H3 H -0.6388 0.3843 0.4023 0.078 Uiso 1 1 calc R . .
C4 C -0.6486(13) 0.2242(9) 0.3948(8) 0.054(2) Uani 1 1 d . . .
H4 H -0.6820 0.2207 0.3262 0.065 Uiso 1 1 calc R . .
C5 C -0.6298(9) 0.1349(7) 0.4478(7) 0.0397(17) Uani 1 1 d . . .
C6 C -0.6800(11) 0.0302(7) 0.4052(6) 0.0421(18) Uani 1 1 d . . .
H6A H -0.7799 0.0117 0.4330 0.051 Uiso 1 1 calc R . .
H6B H -0.6925 0.0369 0.3339 0.051 Uiso 1 1 calc R . .
C7 C -0.4263(9) -0.0410(6) 0.3660(7) 0.0410(17) Uani 1 1 d . . .
H7A H -0.3993 0.0319 0.3644 0.049 Uiso 1 1 calc R . .
H7B H -0.4464 -0.0631 0.2984 0.049 Uiso 1 1 calc R . .
C8 C -0.2887(12) -0.1038(9) 0.4088(8) 0.052(2) Uani 1 1 d . . .
H8A H -0.2670 -0.0808 0.4760 0.063 Uiso 1 1 calc R . .
H8B H -0.3160 -0.1766 0.4114 0.063 Uiso 1 1 calc R . .
C9 C -0.1500(14) -0.0903(9) 0.3471(8) 0.055(2) Uani 1 1 d . . .
C10 C -0.6351(15) -0.1580(8) 0.4218(7) 0.047(2) Uani 1 1 d . . .
H10A H -0.7247 -0.1598 0.4651 0.056 Uiso 1 1 calc R . .
H10B H -0.5603 -0.2073 0.4475 0.056 Uiso 1 1 calc R . .
C11 C -0.6873(12) -0.1949(8) 0.3132(7) 0.0440(19) Uani 1 1 d . . .
H11A H -0.7372 -0.1380 0.2787 0.053 Uiso 1 1 calc R . .
H11B H -0.5972 -0.2156 0.2751 0.053 Uiso 1 1 calc R . .
C12 C -0.7950(12) -0.2823(8) 0.3218(7) 0.046(2) Uani 1 1 d . . .

loop_
_atom_site_aniso_label
_atom_site_aniso_U_11
_atom_site_aniso_U_22
_atom_site_aniso_U_33
_atom_site_aniso_U_23
_atom_site_aniso_U_13
_atom_site_aniso_U_12
Ag1 0.0531(4) 0.0471(4) 0.0542(4) 0.0041(3) -0.0057(3) 0.0071(3)
O1 0.081(8) 0.092(8) 0.27(2) -0.023(10) 0.087(12) -0.031(7)
O2 0.081(6) 0.061(5) 0.092(6) 0.010(5) 0.001(5) -0.018(5)
O3 0.142(12) 0.097(8) 0.074(6) 0.002(5) -0.003(7) 0.064(8)
N1 0.049(4) 0.041(4) 0.054(4) -0.002(3) 0.004(3) 0.001(3)
N2 0.024(3) 0.039(3) 0.048(4) 0.000(3) 0.002(2) -0.003(2)
N3 0.045(5) 0.079(7) 0.090(7) 0.004(5) 0.018(5) 0.011(5)
N4 0.087(8) 0.055(5) 0.061(5) 0.007(4) -0.004(5) -0.022(6)
N5 0.047(4) 0.053(5) 0.054(4) 0.003(4) -0.009(4) -0.007(3)
C1 0.055(6) 0.049(5) 0.063(5) -0.015(4) 0.005(5) -0.007(5)
C2 0.051(6) 0.043(5) 0.096(8) -0.016(5) 0.007(5) -0.005(4)
C3 0.057(7) 0.047(5) 0.092(8) 0.016(6) 0.006(6) -0.001(5)
C4 0.044(5) 0.055(6) 0.063(6) 0.005(4) 0.007(4) 0.002(4)
C5 0.021(3) 0.042(4) 0.057(5) 0.000(4) 0.004(3) 0.001(3)
C6 0.044(4) 0.038(4) 0.045(4) -0.002(3) 0.001(3) 0.002(4)
C7 0.027(3) 0.043(4) 0.053(4) 0.002(4) 0.007(3) -0.004(3)
C8 0.037(4) 0.059(6) 0.060(6) 0.010(4) 0.005(4) 0.003(4)
C9 0.049(5) 0.053(5) 0.063(6) 0.000(4) 0.006(4) 0.007(4)
C10 0.063(6) 0.039(4) 0.038(4) 0.000(3) 0.002(4) -0.005(4)
C11 0.044(5) 0.045(5) 0.044(4) -0.001(4) 0.003(4) -0.010(4)
C12 0.049(5) 0.043(5) 0.047(5) 0.001(4) -0.005(4) -0.010(4)

loop_
_atom_type_symbol
_atom_type_description
_atom_type_scat_dispersion_real
_atom_type_scat_dispersion_imag
_atom_type_scat_source
C C 0.0033 0.0016 'International Tables Vol C Tables 4.2.6.8 and 6.1.1.4'
H H 0.0000 0.0000 'International Tables Vol C Tables 4.2.6.8 and 6.1.1.4'
N N 0.0061 0.0033 'International Tables Vol C Tables 4.2.6.8 and 6.1.1.4'
O O 0.0106 0.0060 'International Tables Vol C Tables 4.2.6.8 and 6.1.1.4'
Ag Ag -0.8971 1.1015 'International Tables Vol C Tables 4.2.6.8 and 6.1.1.4'

loop_
_geom_angle_atom_site_label_1
_geom_angle_atom_site_label_2
_geom_angle_atom_site_label_3
_geom_angle
_geom_angle_site_symmetry_1
_geom_angle_site_symmetry_3
_geom_angle_publ_flag
N4 Ag1 N1 151.0(4) 4_546 . ?
C5 N1 C1 118.0(9) . . ?
C5 N1 Ag1 119.6(6) . . ?
C1 N1 Ag1 122.4(7) . . ?
C10 N2 C7 115.1(7) . . ?
C10 N2 C6 113.9(7) . . ?
C7 N2 C6 110.0(6) . . ?
C12 N4 Ag1 169.9(10) . 4_446 ?
O3 N5 O2 119.9(12) . . ?
O3 N5 O1 122.4(13) . . ?
O2 N5 O1 117.6(12) . . ?
N1 C1 C2 122.6(11) . . ?
C3 C2 C1 118.6(10) . . ?
C2 C3 C4 118.1(10) . . ?
C5 C4 C3 120.7(10) . . ?
N1 C5 C4 121.9(9) . . ?
N1 C5 C6 117.0(8) . . ?
C4 C5 C6 121.1(9) . . ?
N2 C6 C5 113.3(7) . . ?
N2 C7 C8 111.4(7) . . ?
C9 C8 C7 110.6(8) . . ?
N3 C9 C8 178.4(13) . . ?
N2 C10 C11 114.9(7) . . ?
C12 C11 C10 109.5(8) . . ?
N4 C12 C11 177.6(12) . . ?

loop_
_geom_bond_atom_site_label_1
_geom_bond_atom_site_label_2
_geom_bond_distance
_geom_bond_site_symmetry_2
_geom_bond_publ_flag
Ag1 N4 2.212(11) 4_546 ?
Ag1 N1 2.285(8) . ?
O1 N5 1.236(15) . ?
O2 N5 1.203(13) . ?
O3 N5 1.193(15) . ?
N1 C5 1.343(13) . ?
N1 C1 1.350(13) . ?
N2 C10 1.438(13) . ?
N2 C7 1.459(10) . ?
N2 C6 1.481(12) . ?
N3 C9 1.164(16) . ?
N4 C12 1.139(15) . ?
N4 Ag1 2.212(11) 4_446 ?
C1 C2 1.384(18) . ?
C2 C3 1.38(2) . ?
C3 C4 1.385(18) . ?
C4 C5 1.352(14) . ?
C5 C6 1.515(13) . ?
C7 C8 1.535(13) . ?
C8 C9 1.453(15) . ?
C10 C11 1.587(13) . ?
C11 C12 1.453(13) . ?
